data_1554279
loop_
_publ_author_name
'Xin, Jing-Rui'
'He, Yan-Hong'
'Guan, Zhi'

_publ_section_title
;
 Metal-free aerobic oxidative direct C--H amination of electron-deficient
 alkenes via photoredox catalysis
;
_journal_issue 10
_journal_name_full 'Organic Chemistry Frontiers'
_journal_page_first 1684
_journal_paper_doi 10.1039/C8QO00161H
_journal_volume 5
_journal_year 2018
_chemical_formula_moiety 'C16 H9 N5'
_chemical_formula_sum 'C16 H9 N5'
_chemical_formula_weight 271.28
_space_group_crystal_system monoclinic
_space_group_IT_number 14
_space_group_name_Hall '-P 2ybc'
_space_group_name_H-M_alt 'P 1 21/c 1'
_atom_sites_solution_hydrogens geom
_atom_sites_solution_primary direct
_audit_creation_date 2017-04-20
_audit_creation_method
;
Olex2 1.2
(compiled 2017.01.04 svn.r3372 for OlexSys, GUI svn.r5292)
;
_audit_update_record
;
2017-06-24 deposited with the CCDC.
2018-03-30 downloaded from the CCDC.
;
_cell_angle_alpha 90
_cell_angle_beta 98.023(4)
_cell_angle_gamma 90
_cell_formula_units_Z 8
_cell_length_a 17.5111(7)
_cell_length_b 18.0998(6)
_cell_length_c 8.8623(3)
_cell_measurement_reflns_used 5886
_cell_measurement_temperature 291.74(10)
_cell_measurement_theta_max 72.8060
_cell_measurement_theta_min 4.8770
_cell_volume 2781.39(17)
_computing_cell_refinement 'CrysAlisPro 1.171.38.43f (Rigaku OD, 2015)'
_computing_data_collection 'CrysAlisPro 1.171.38.43f (Rigaku OD, 2015)'
_computing_data_reduction 'CrysAlisPro 1.171.38.43f (Rigaku OD, 2015)'
_computing_molecular_graphics 'Olex2 (Dolomanov et al., 2009)'
_computing_publication_material 'Olex2 (Dolomanov et al., 2009)'
_computing_structure_refinement 'ShelXL (Sheldrick, 2015)'
_computing_structure_solution 'ShelXS (Sheldrick, 2008)'
_diffrn_ambient_environment air
_diffrn_ambient_temperature 291.74(10)
_diffrn_detector 'CCD plate'
_diffrn_detector_area_resol_mean 8.0243
_diffrn_detector_type EosS2
_diffrn_measured_fraction_theta_full 0.952
_diffrn_measured_fraction_theta_max 0.965
_diffrn_measurement_details
;
List of Runs (angles in degrees, time in seconds):

  # Type    Start    End  Width  t~exp~   \w     \q     \k     \f   Frames
#--------------------------------------------------------------------------
  1  \w   -105.00 -10.00   1.00    2.86    --  -37.03 -77.00-180.00   95
  2  \w    -54.00  30.00   1.00    2.86    --  -37.03  57.00  90.00   84
  3  \w     24.00  91.00   1.00    2.86    --   37.03-126.00  30.00   67
  4  \w     24.00  91.00   1.00    2.86    --   37.03-126.00-150.00   67
  5  \w     41.00 109.00   1.00   27.82    --  110.47 -95.00-120.00   68
  6  \w     41.00 116.00   1.00   27.82    --  110.47-112.00 150.00   75
  7  \w     41.00 109.00   1.00   27.82    --  110.47 -95.00-180.00   68
  8  \w    101.00 178.00   1.00   27.82    --  110.47 112.00 150.00   77
  9  \w     92.00 177.00   1.00   27.82    --  110.47  61.00-120.00   85
 10  \w   -105.00 -10.00   1.00    2.86    --  -37.03 -77.00 -30.00   95
 11  \w    -54.00  30.00   1.00    2.86    --  -37.03  57.00 -60.00   84
 12  \w    -54.00  30.00   1.00    2.86    --  -37.03  57.00-150.00   84
 13  \w   -104.00 -20.00   1.00    2.86    --  -37.03 -57.00  60.00   84
 14  \w     41.00 132.00   1.00   27.82    --  110.47   0.00  90.00   91
;
_diffrn_measurement_device 'four-circle diffractometer'
_diffrn_measurement_device_type 'SuperNova, Dual, Cu at zero, EosS2'
_diffrn_measurement_method '\w scans'
_diffrn_orient_matrix_type 'CrysAlisPro convention (1999,Acta A55,543-557)'
_diffrn_orient_matrix_UB_11 0.0644494000
_diffrn_orient_matrix_UB_12 0.0568541000
_diffrn_orient_matrix_UB_13 -0.0111168000
_diffrn_orient_matrix_UB_21 0.0579379000
_diffrn_orient_matrix_UB_22 -0.0501390000
_diffrn_orient_matrix_UB_23 0.0989538000
_diffrn_orient_matrix_UB_31 0.0196582000
_diffrn_orient_matrix_UB_32 -0.0386447000
_diffrn_orient_matrix_UB_33 -0.1445967000
_diffrn_radiation_monochromator mirror
_diffrn_radiation_probe x-ray
_diffrn_radiation_type CuK\a
_diffrn_radiation_wavelength 1.54184
_diffrn_reflns_av_R_equivalents 0.0328
_diffrn_reflns_av_unetI/netI 0.0321
_diffrn_reflns_Laue_measured_fraction_full 0.952
_diffrn_reflns_Laue_measured_fraction_max 0.965
_diffrn_reflns_limit_h_max 20
_diffrn_reflns_limit_h_min -20
_diffrn_reflns_limit_k_max 16
_diffrn_reflns_limit_k_min -21
_diffrn_reflns_limit_l_max 8
_diffrn_reflns_limit_l_min -10
_diffrn_reflns_number 12400
_diffrn_reflns_point_group_measured_fraction_full 0.952
_diffrn_reflns_point_group_measured_fraction_max 0.965
_diffrn_reflns_theta_full 67.684
_diffrn_reflns_theta_max 67.079
_diffrn_reflns_theta_min 3.530
_diffrn_source 'micro-focus sealed X-ray tube'
_diffrn_source_type 'SuperNova (Cu) X-ray Source'
_exptl_absorpt_coefficient_mu 0.664
_exptl_absorpt_correction_T_max 1.00000
_exptl_absorpt_correction_T_min 0.41426
_exptl_absorpt_correction_type multi-scan
_exptl_absorpt_process_details
;
CrysAlisPro 1.171.38.43f (Rigaku Oxford Diffraction, 2015)
Empirical absorption correction using spherical harmonics,
 implemented in SCALE3 ABSPACK scaling algorithm.
;
_exptl_crystal_colour colourless
_exptl_crystal_colour_primary colourless
_exptl_crystal_density_diffrn 1.296
_exptl_crystal_description block
_exptl_crystal_F_000 1120
_exptl_crystal_size_max 0.23
_exptl_crystal_size_mid 0.2
_exptl_crystal_size_min 0.18
_refine_diff_density_max 0.238
_refine_diff_density_min -0.238
_refine_diff_density_rms 0.055
_refine_ls_extinction_method none
_refine_ls_goodness_of_fit_ref 1.092
_refine_ls_hydrogen_treatment constr
_refine_ls_matrix_type full
_refine_ls_number_parameters 379
_refine_ls_number_reflns 4794
_refine_ls_number_restraints 19
_refine_ls_restrained_S_all 1.121
_refine_ls_R_factor_all 0.0739
_refine_ls_R_factor_gt 0.0585
_refine_ls_shift/su_max 0.000
_refine_ls_shift/su_mean 0.000
_refine_ls_structure_factor_coef Fsqd
_refine_ls_weighting_details
;
 w=1/[\s^2^(Fo^2^)+(0.1613P)^2^+0.1083P]
 where P=(Fo^2^+2Fc^2^)/3
;
_refine_ls_weighting_scheme calc
_refine_ls_wR_factor_gt 0.2017
_refine_ls_wR_factor_ref 0.2344
_reflns_Friedel_coverage 0.000
_reflns_number_gt 3722
_reflns_number_total 4794
_reflns_threshold_expression 'I > 2\s(I)'
_cod_data_source_file c8qo00161h2.cif
_cod_data_source_block xjr-122
_cod_original_cell_volume 2781.41(16)
_cod_database_code 1554279
_shelxl_version_number 2013-2
_chemical_oxdiff_formula 'C1 H1 O1 N1 '
_shelx_space_group_comment
;
The symmetry employed for this shelxl refinement is uniquely defined
by the following loop, which should always be used as a source of
symmetry information in preference to the above space-group names.
They are only intended as comments.
;
_reflns_odcompleteness_completeness 96.23
_reflns_odcompleteness_iscentric 1
_reflns_odcompleteness_theta 66.97
_olex2_refinement_description
;
1. Fixed Uiso
 At 1.2 times of:
  All C(H) groups
2. Rigid bond restraints
 C5, C6
 with sigma for 1-2 distances of 0.01 and sigma for 1-3 distances of 0.02
3. Uiso/Uaniso restraints and constraints
C5 \\sim C6: within 2A with sigma of 0.01 and sigma for terminal atoms of 0.02
Uanis(C5) \\sim Ueq, Uanis(C14) \\sim Ueq: with sigma of 0.01 and sigma for
terminal atoms of 0.02
Uanis(C5) \\sim Ueq: with sigma of 0.005 and sigma for terminal atoms of 0.01
4.a Aromatic/amide H refined with riding coordinates:
 C17(H17), C18(H18), C21(H21), C22(H22), C28(H28), C29(H29), C30(H30),
 C31(H31), C32(H32), C3(H3), C4(H4), C5(H5), C6(H6), C12(H12), C13(H13),
 C14(H14), C15(H15), C16(H16)
;
_olex2_submission_special_instructions 'No special instructions were received'
_oxdiff_exptl_absorpt_empirical_details
;
Empirical correction (ABSPACK) includes:
- Absorption correction using spherical harmonics
- Frame scaling
;
_oxdiff_exptl_absorpt_empirical_full_max 3.032
_oxdiff_exptl_absorpt_empirical_full_min 0.548

loop_
_space_group_symop_operation_xyz
'x, y, z'
'-x, y+1/2, -z+1/2'
'-x, -y, -z'
'x, -y-1/2, z-1/2'

loop_
_atom_site_label
_atom_site_type_symbol
_atom_site_fract_x
_atom_site_fract_y
_atom_site_fract_z
_atom_site_U_iso_or_equiv
_atom_site_adp_type
_atom_site_occupancy
_atom_site_site_symmetry_order
_atom_site_calc_flag
_atom_site_refinement_flags_posn
_atom_site_refinement_flags_adp
N6 N 0.45907(13) 0.36186(10) 0.3812(2) 0.0605(5) Uani 1 1 d . .
N7 N 0.50475(12) 0.30964(10) 0.3564(2) 0.0572(5) Uani 1 1 d . .
N8 N 0.46100(12) 0.24797(9) 0.3079(2) 0.0515(5) Uani 1 1 d . .
N9 N 0.62448(15) 0.29957(12) 0.1121(3) 0.0747(6) Uani 1 1 d . .
N10 N 0.64690(18) 0.06868(15) 0.1882(4) 0.1003(10) Uani 1 1 d . .
C17 C 0.24784(18) 0.33788(17) 0.3188(4) 0.0778(8) Uani 1 1 d . .
H17 H 0.2010 0.3611 0.3246 0.093 Uiso 1 1 calc R .
C18 C 0.31500(18) 0.37569(14) 0.3592(3) 0.0681(7) Uani 1 1 d . .
H18 H 0.3150 0.4246 0.3915 0.082 Uiso 1 1 calc R .
C19 C 0.38374(15) 0.33801(12) 0.3500(2) 0.0544(5) Uani 1 1 d . .
C20 C 0.38372(14) 0.26450(12) 0.3020(2) 0.0532(5) Uani 1 1 d . .
C21 C 0.31519(16) 0.22591(15) 0.2588(3) 0.0703(7) Uani 1 1 d . .
H21 H 0.3148 0.1772 0.2256 0.084 Uiso 1 1 calc R .
C22 C 0.24851(18) 0.26423(19) 0.2684(4) 0.0829(9) Uani 1 1 d . .
H22 H 0.2016 0.2404 0.2404 0.099 Uiso 1 1 calc R .
C23 C 0.49698(14) 0.18136(11) 0.2782(2) 0.0507(5) Uani 1 1 d . .
C24 C 0.56413(14) 0.18383(12) 0.2171(3) 0.0541(6) Uani 1 1 d . .
C25 C 0.59643(15) 0.24978(12) 0.1620(3) 0.0580(6) Uani 1 1 d . .
C26 C 0.60866(17) 0.11822(14) 0.2015(3) 0.0685(7) Uani 1 1 d . .
C27 C 0.45933(14) 0.11353(11) 0.3198(2) 0.0523(5) Uani 1 1 d . .
C28 C 0.45012(16) 0.05293(12) 0.2215(3) 0.0594(6) Uani 1 1 d . .
H28 H 0.4686 0.0546 0.1281 0.071 Uiso 1 1 calc R .
C29 C 0.41320(17) -0.00983(13) 0.2645(3) 0.0677(7) Uani 1 1 d . .
H29 H 0.4062 -0.0501 0.1988 0.081 Uiso 1 1 calc R .
C30 C 0.38683(18) -0.01308(13) 0.4032(4) 0.0720(7) Uani 1 1 d . .
H30 H 0.3624 -0.0555 0.4312 0.086 Uiso 1 1 calc R .
C31 C 0.39652(19) 0.04658(14) 0.5013(3) 0.0707(7) Uani 1 1 d . .
H31 H 0.3791 0.0440 0.5956 0.085 Uiso 1 1 calc R .
C32 C 0.43187(17) 0.10967(13) 0.4598(3) 0.0618(6) Uani 1 1 d . .
H32 H 0.4375 0.1500 0.5254 0.074 Uiso 1 1 calc R .
N1 N 0.02299(13) 0.54889(12) 0.3122(2) 0.0654(6) Uani 1 1 d . .
N2 N -0.01413(18) 0.44006(13) 0.2293(3) 0.0855(8) Uani 1 1 d . .
N3 N -0.03094(15) 0.49283(12) 0.3159(3) 0.0735(6) Uani 1 1 d . .
N4 N -0.18760(16) 0.57859(17) 0.3548(4) 0.0962(9) Uani 1 1 d . .
N5 N -0.06581(18) 0.74531(15) 0.6107(3) 0.0873(8) Uani 1 1 d . .
C1 C 0.0507(2) 0.45915(17) 0.1655(3) 0.0795(9) Uani 1 1 d . .
C2 C 0.07604(18) 0.52841(17) 0.2176(3) 0.0731(8) Uani 1 1 d . .
C3 C 0.1403(2) 0.5620(3) 0.1698(4) 0.0978(11) Uani 1 1 d . .
H3 H 0.1570 0.6087 0.2031 0.117 Uiso 1 1 calc R .
C4 C 0.1775(3) 0.5217(3) 0.0706(4) 0.1186(15) Uani 1 1 d . .
H4 H 0.2209 0.5419 0.0368 0.142 Uiso 1 1 calc R .
C5 C 0.1530(3) 0.4524(3) 0.0188(5) 0.1132(13) Uani 1 1 d . U
H5 H 0.1805 0.4276 -0.0480 0.136 Uiso 1 1 calc R .
C6 C 0.0898(3) 0.4195(2) 0.0629(4) 0.1051(13) Uani 1 1 d . U
H6 H 0.0732 0.3731 0.0270 0.126 Uiso 1 1 calc R .
C7 C 0.01567(15) 0.61374(13) 0.3937(3) 0.0598(6) Uani 1 1 d . .
C8 C -0.05279(15) 0.63522(13) 0.4314(3) 0.0609(6) Uani 1 1 d . .
C9 C -0.12639(17) 0.60089(15) 0.3858(3) 0.0701(7) Uani 1 1 d . .
C10 C -0.05779(17) 0.69726(15) 0.5312(3) 0.0683(7) Uani 1 1 d . .
C11 C 0.08723(17) 0.65584(16) 0.4397(3) 0.0681(7) Uani 1 1 d . .
C12 C 0.0908(2) 0.73001(19) 0.3980(4) 0.0861(9) Uani 1 1 d . .
H12 H 0.0486 0.7528 0.3417 0.103 Uiso 1 1 calc R .
C13 C 0.1581(3) 0.7690(3) 0.4418(5) 0.1144(15) Uani 1 1 d . .
H13 H 0.1617 0.8181 0.4130 0.137 Uiso 1 1 calc R .
C14 C 0.2197(3) 0.7354(3) 0.5276(5) 0.1185(15) Uani 1 1 d . U
H14 H 0.2644 0.7623 0.5585 0.142 Uiso 1 1 calc R .
C15 C 0.2161(2) 0.6631(3) 0.5680(5) 0.1083(13) Uani 1 1 d . .
H15 H 0.2583 0.6411 0.6263 0.130 Uiso 1 1 calc R .
C16 C 0.15011(18) 0.6222(2) 0.5230(4) 0.0845(9) Uani 1 1 d . .
H16 H 0.1482 0.5725 0.5486 0.101 Uiso 1 1 calc R .

loop_
_atom_site_aniso_label
_atom_site_aniso_U_11
_atom_site_aniso_U_22
_atom_site_aniso_U_33
_atom_site_aniso_U_23
_atom_site_aniso_U_13
_atom_site_aniso_U_12
N6 0.0788(14) 0.0444(9) 0.0599(10) -0.0060(7) 0.0150(10) -0.0008(9)
N7 0.0664(12) 0.0473(10) 0.0579(10) -0.0051(7) 0.0089(9) -0.0053(8)
N8 0.0598(11) 0.0414(9) 0.0531(9) -0.0025(6) 0.0074(9) -0.0002(7)
N9 0.0762(15) 0.0552(12) 0.0965(16) 0.0058(11) 0.0255(13) -0.0031(10)
N10 0.095(2) 0.0653(15) 0.149(3) 0.0200(15) 0.049(2) 0.0237(14)
C17 0.0702(16) 0.0793(18) 0.0842(18) 0.0035(14) 0.0115(15) 0.0162(14)
C18 0.0865(18) 0.0547(12) 0.0655(13) 0.0048(10) 0.0188(14) 0.0149(12)
C19 0.0702(14) 0.0464(10) 0.0474(10) 0.0031(8) 0.0110(10) 0.0012(10)
C20 0.0621(13) 0.0473(11) 0.0500(10) 0.0015(8) 0.0065(10) 0.0014(9)
C21 0.0631(15) 0.0639(14) 0.0828(16) -0.0117(12) 0.0063(14) -0.0033(12)
C22 0.0601(15) 0.0854(19) 0.102(2) -0.0144(16) 0.0059(16) 0.0017(13)
C23 0.0633(13) 0.0432(10) 0.0443(10) 0.0011(7) 0.0031(10) 0.0026(9)
C24 0.0606(13) 0.0459(10) 0.0555(11) 0.0039(8) 0.0069(11) 0.0038(9)
C25 0.0593(13) 0.0495(12) 0.0653(13) 0.0026(9) 0.0091(11) 0.0025(10)
C26 0.0727(16) 0.0536(13) 0.0815(17) 0.0132(11) 0.0183(14) 0.0083(12)
C27 0.0637(13) 0.0428(10) 0.0504(11) 0.0044(8) 0.0075(10) 0.0028(9)
C28 0.0749(15) 0.0465(11) 0.0578(12) -0.0005(9) 0.0125(11) 0.0022(10)
C29 0.0818(17) 0.0443(11) 0.0788(16) -0.0058(10) 0.0180(14) -0.0025(11)
C30 0.0855(18) 0.0471(12) 0.0876(17) 0.0086(11) 0.0267(15) -0.0034(11)
C31 0.0944(19) 0.0573(13) 0.0658(14) 0.0088(10) 0.0300(14) -0.0021(13)
C32 0.0833(17) 0.0508(11) 0.0534(12) -0.0014(9) 0.0170(12) -0.0015(11)
N1 0.0704(13) 0.0648(12) 0.0584(11) -0.0030(9) -0.0005(10) 0.0060(10)
N2 0.110(2) 0.0598(13) 0.0785(15) -0.0063(10) -0.0168(15) 0.0171(13)
N3 0.0815(15) 0.0596(12) 0.0740(13) 0.0002(10) -0.0082(12) 0.0025(10)
N4 0.0722(16) 0.100(2) 0.113(2) -0.0262(17) 0.0004(16) 0.0012(14)
N5 0.0918(19) 0.0745(15) 0.0952(18) -0.0169(13) 0.0116(15) 0.0090(13)
C1 0.099(2) 0.0775(17) 0.0565(13) -0.0036(12) -0.0099(15) 0.0336(16)
C2 0.0781(17) 0.0874(18) 0.0518(12) -0.0043(12) 0.0021(13) 0.0231(14)
C3 0.093(2) 0.131(3) 0.0740(18) -0.0090(18) 0.0254(18) 0.009(2)
C4 0.108(3) 0.169(4) 0.082(2) -0.003(3) 0.028(2) 0.033(3)
C5 0.127(3) 0.134(3) 0.0766(19) -0.0088(19) 0.007(2) 0.050(2)
C6 0.138(3) 0.098(2) 0.0704(17) -0.0120(16) -0.016(2) 0.054(2)
C7 0.0680(15) 0.0597(12) 0.0501(11) 0.0028(9) 0.0022(11) 0.0015(11)
C8 0.0670(15) 0.0570(12) 0.0564(12) 0.0014(9) 0.0008(11) 0.0038(10)
C9 0.0692(17) 0.0711(15) 0.0679(15) -0.0078(12) 0.0020(13) 0.0088(13)
C10 0.0715(16) 0.0625(14) 0.0690(14) -0.0003(11) 0.0030(13) 0.0073(11)
C11 0.0725(16) 0.0745(15) 0.0578(13) -0.0056(11) 0.0111(12) -0.0077(13)
C12 0.105(2) 0.0828(18) 0.0716(16) 0.0011(14) 0.0183(17) -0.0223(17)
C13 0.139(4) 0.117(3) 0.093(2) -0.010(2) 0.035(3) -0.061(3)
C14 0.095(3) 0.165(4) 0.100(3) -0.031(3) 0.028(2) -0.057(3)
C15 0.072(2) 0.153(4) 0.098(2) -0.023(3) 0.0055(19) -0.014(2)
C16 0.0680(17) 0.105(2) 0.0791(18) -0.0107(16) 0.0050(15) 0.0003(16)

loop_
_atom_type_symbol
_atom_type_description
_atom_type_scat_dispersion_real
_atom_type_scat_dispersion_imag
_atom_type_scat_source
C C 0.0181 0.0091 'International Tables Vol C Tables 4.2.6.8 and 6.1.1.4'
H H 0.0000 0.0000 'International Tables Vol C Tables 4.2.6.8 and 6.1.1.4'
N N 0.0311 0.0180 'International Tables Vol C Tables 4.2.6.8 and 6.1.1.4'

loop_
_geom_angle_atom_site_label_1
_geom_angle_atom_site_label_2
_geom_angle_atom_site_label_3
_geom_angle
N7 N6 C19 109.78(18)
N6 N7 N8 108.5(2)
N7 N8 C23 120.44(19)
C20 N8 N7 109.49(18)
C20 N8 C23 130.04(18)
C18 C17 C22 120.9(3)
C17 C18 C19 117.3(2)
N6 C19 C18 130.1(2)
N6 C19 C20 108.6(2)
C18 C19 C20 121.3(2)
N8 C20 C19 103.7(2)
N8 C20 C21 134.7(2)
C21 C20 C19 121.6(2)
C22 C21 C20 115.9(3)
C21 C22 C17 123.0(3)
N8 C23 C27 116.3(2)
C24 C23 N8 118.82(19)
C24 C23 C27 124.85(19)
C23 C24 C25 124.4(2)
C23 C24 C26 121.4(2)
C25 C24 C26 114.2(2)
N9 C25 C24 175.6(3)
N10 C26 C24 176.5(3)
C28 C27 C23 121.2(2)
C32 C27 C23 119.33(19)
C32 C27 C28 119.5(2)
C29 C28 C27 119.3(2)
C30 C29 C28 120.6(2)
C29 C30 C31 120.2(2)
C32 C31 C30 120.1(2)
C31 C32 C27 120.3(2)
N3 N1 C7 119.4(2)
C2 N1 N3 109.5(2)
C2 N1 C7 131.1(3)
N3 N2 C1 109.2(3)
N2 N3 N1 108.4(3)
N2 C1 C2 109.4(3)
N2 C1 C6 129.6(4)
C2 C1 C6 121.0(4)
N1 C2 C1 103.5(3)
N1 C2 C3 134.8(3)
C1 C2 C3 121.7(3)
C4 C3 C2 115.9(4)
C3 C4 C5 122.8(5)
C6 C5 C4 121.9(4)
C5 C6 C1 116.7(4)
N1 C7 C11 116.3(2)
C8 C7 N1 121.4(2)
C8 C7 C11 122.3(2)
C7 C8 C9 126.9(2)
C7 C8 C10 120.7(2)
C9 C8 C10 112.4(2)
N4 C9 C8 174.2(3)
N5 C10 C8 176.2(3)
C12 C11 C7 119.5(3)
C16 C11 C7 120.3(3)
C16 C11 C12 120.2(3)
C13 C12 C11 119.0(4)
C14 C13 C12 120.2(4)
C15 C14 C13 120.6(4)
C14 C15 C16 120.4(4)
C11 C16 C15 119.4(4)

loop_
_geom_bond_atom_site_label_1
_geom_bond_atom_site_label_2
_geom_bond_distance
N6 N7 1.277(3)
N6 C19 1.379(3)
N7 N8 1.388(3)
N8 C20 1.380(3)
N8 C23 1.402(3)
N9 C25 1.144(3)
N10 C26 1.135(4)
C17 C18 1.365(4)
C17 C22 1.406(4)
C18 C19 1.396(4)
C19 C20 1.397(3)
C20 C21 1.395(4)
C21 C22 1.371(4)
C23 C24 1.362(4)
C23 C27 1.465(3)
C24 C25 1.436(3)
C24 C26 1.438(3)
C27 C28 1.396(3)
C27 C32 1.393(3)
C28 C29 1.387(3)
C29 C30 1.374(4)
C30 C31 1.382(4)
C31 C32 1.373(3)
N1 N3 1.390(3)
N1 C2 1.385(4)
N1 C7 1.394(3)
N2 N3 1.285(3)
N2 C1 1.382(4)
N4 C9 1.142(4)
N5 C10 1.141(4)
C1 C2 1.387(4)
C1 C6 1.408(5)
C2 C3 1.396(5)
C3 C4 1.374(5)
C4 C5 1.383(7)
C5 C6 1.362(6)
C7 C8 1.346(4)
C7 C11 1.475(4)
C8 C9 1.437(4)
C8 C10 1.439(3)
C11 C12 1.396(4)
C11 C16 1.378(4)
C12 C13 1.381(5)
C13 C14 1.372(7)
C14 C15 1.359(7)
C15 C16 1.383(5)
